data_7010629
loop_
_publ_author_name
'Czerwieniec, Rafa\/l'
'Kapturkiewicz, Andrzej'
'Anulewicz-Ostrowska, Romana'
'Nowacki, Jacek'

_publ_section_title
;
 Monomeric and dimeric Re(i)(tricarbonyl)(8-quinolinato) complexes
;
_journal_coden_ASTM JCSDAA
_journal_issue 19
_journal_name_full 'Journal of the Chemical Society, Dalton Transactions'
_journal_page_first 2756
_journal_page_last 2761
_journal_paper_doi 10.1039/b101357m
_journal_year 2001
_chemical_formula_sum 'C17 H11 N2 O4 Re'
_chemical_formula_weight 493.48
_space_group_IT_number 2
_symmetry_cell_setting triclinic
_symmetry_space_group_name_Hall '-P 1'
_symmetry_space_group_name_H-M 'P -1'
_atom_sites_solution_hydrogens geom
_atom_sites_solution_primary direct
_atom_sites_solution_secondary difmap
_audit_creation_method SHELXL
_cell_angle_alpha 87.77(3)
_cell_angle_beta 82.66(3)
_cell_angle_gamma 75.22(3)
_cell_formula_units_Z 2
_cell_length_a 7.0890(10)
_cell_length_b 9.418(2)
_cell_length_c 12.493(2)
_cell_measurement_temperature 293(2)
_cell_volume 799.9(3)
_computing_structure_refinement 'SHELXL-93 (Sheldrick, 1993)'
_computing_structure_solution 'SHELXS-86 (Sheldrick, 1990)'
_diffrn_ambient_temperature 293(2)
_diffrn_radiation_monochromator graphite
_diffrn_radiation_source 'fine-focus sealed tube'
_diffrn_radiation_type MoK\a
_diffrn_radiation_wavelength 0.71073
_diffrn_reflns_av_R_equivalents 0.0000
_diffrn_reflns_av_sigmaI/netI 0.0132
_diffrn_reflns_limit_h_max 9
_diffrn_reflns_limit_h_min -9
_diffrn_reflns_limit_k_max 12
_diffrn_reflns_limit_k_min -12
_diffrn_reflns_limit_l_max 16
_diffrn_reflns_limit_l_min 0
_diffrn_reflns_number 3884
_diffrn_reflns_theta_max 28.72
_diffrn_reflns_theta_min 3.47
_exptl_absorpt_coefficient_mu 7.619
_exptl_absorpt_correction_T_max 0.2189
_exptl_absorpt_correction_T_min 0.0679
_exptl_absorpt_correction_type numerical
_exptl_crystal_density_diffrn 2.049
_exptl_crystal_F_000 468
_exptl_crystal_size_max 0.52
_exptl_crystal_size_mid 0.38
_exptl_crystal_size_min 0.32
_refine_diff_density_max 0.711
_refine_diff_density_min -1.083
_refine_diff_density_rms 0.112
_refine_ls_extinction_coef 0.0065(5)
_refine_ls_extinction_expression Fc^*^=kFc[1+0.001xFc^2^\l^3^/sin(2\q)]^-1/4^
_refine_ls_extinction_method SHELXL
_refine_ls_goodness_of_fit_all 1.152
_refine_ls_goodness_of_fit_obs 1.152
_refine_ls_matrix_type full
_refine_ls_number_parameters 229
_refine_ls_number_reflns 3884
_refine_ls_number_restraints 0
_refine_ls_restrained_S_all 1.152
_refine_ls_restrained_S_obs 1.152
_refine_ls_R_factor_all 0.0277
_refine_ls_R_factor_obs 0.0248
_refine_ls_shift/esd_max 0.001
_refine_ls_shift/esd_mean 0.000
_refine_ls_structure_factor_coef Fsqd
_refine_ls_weighting_details 'w=1/[\s^2^(Fo^2^)+(0.0297P)^2^+1.3804P] where P=(Fo^2^+2Fc^2^)/3'
_refine_ls_weighting_scheme calc
_refine_ls_wR_factor_all 0.0622
_refine_ls_wR_factor_obs 0.0595
_reflns_number_observed 3575
_reflns_number_total 3884
_reflns_observed_criterion >2sigma(I)
_cod_data_source_file b101357m.txt
_cod_data_source_block reox1
_cod_depositor_comments
;
The following automatic conversions were performed:
'_symmetry_cell_setting' value 'TRICLINIC' changed to 'triclinic'
according to '/home/saulius/struct/CIF-dictionaries/cif_core.dic'
dictionary named 'cif_core.dic' version 2.4.1 from
2010-06-29.

'_exptl_absorpt_correction_type' value 'NUMERICAL' changed to
'numerical' according to
'/home/saulius/struct/CIF-dictionaries/cif_core.dic' dictionary named
'cif_core.dic' version 2.4.1 from 2010-06-29.

Automatic conversion script
Id: cif_fix_enum 1527 2010-12-29 10:47:43Z saulius 

The following automatic conversions were performed:

'_refine_ls_weighting_scheme' value 'calc
w=1/[\s^2^(Fo^2^)+(0.0297P)^2^+1.3804P] where P=(Fo^2^+2Fc^2^)/3' was
changed to 'calc'. New tag '_refine_ls_weighting_details' was
created. The value of the new tag was set to
'w=1/[\s^2^(Fo^2^)+(0.0297P)^2^+1.3804P] where P=(Fo^2^+2Fc^2^)/3'.

Automatic conversion script
Id: cif_fix_values 3143 2015-03-26 13:38:13Z robertas 
;
_cod_original_cell_volume 799.9(2)
_cod_original_sg_symbol_H-M P-1
_cod_database_code 7010629

loop_
_symmetry_equiv_pos_as_xyz
'x, y, z'
'-x, -y, -z'

loop_
_atom_site_aniso_label
_atom_site_aniso_U_11
_atom_site_aniso_U_22
_atom_site_aniso_U_33
_atom_site_aniso_U_23
_atom_site_aniso_U_13
_atom_site_aniso_U_12
Re1 0.03113(10) 0.02959(9) 0.04082(10) 0.00090(6) -0.00520(6) -0.00273(6)
N1 0.0258(14) 0.036(2) 0.0308(14) -0.0005(12) -0.0066(11) -0.0056(12)
C1 0.033(2) 0.047(2) 0.043(2) 0.002(2) -0.005(2) -0.003(2)
C2 0.029(2) 0.065(3) 0.049(2) 0.005(2) -0.004(2) -0.014(2)
C3 0.047(2) 0.055(3) 0.039(2) 0.002(2) -0.007(2) -0.025(2)
C4 0.046(2) 0.035(2) 0.030(2) -0.0014(14) -0.010(2) -0.015(2)
C5 0.061(3) 0.031(2) 0.046(2) 0.002(2) -0.010(2) -0.017(2)
C6 0.060(3) 0.026(2) 0.052(2) 0.002(2) -0.005(2) -0.004(2)
C7 0.040(2) 0.032(2) 0.049(2) 0.000(2) -0.003(2) 0.000(2)
C8 0.031(2) 0.029(2) 0.032(2) -0.0015(13) -0.0052(14) -0.0046(14)
C9 0.033(2) 0.029(2) 0.026(2) -0.0022(13) -0.0093(13) -0.0069(14)
O1 0.0274(12) 0.0293(13) 0.0458(15) 0.0027(11) -0.0014(11) -0.0020(10)
N2 0.037(2) 0.039(2) 0.035(2) 0.0024(13) -0.0046(13) -0.0056(14)
C10 0.054(3) 0.059(3) 0.042(2) -0.003(2) 0.005(2) -0.006(2)
C11 0.101(5) 0.073(4) 0.036(2) -0.007(2) 0.009(3) -0.025(4)
C12 0.130(6) 0.080(4) 0.036(3) 0.004(3) -0.021(3) -0.040(4)
C13 0.088(4) 0.078(4) 0.059(3) 0.009(3) -0.042(3) -0.019(3)
C14 0.055(3) 0.056(3) 0.053(3) -0.002(2) -0.019(2) -0.004(2)
C15 0.035(2) 0.040(2) 0.053(2) 0.002(2) -0.007(2) -0.002(2)
O15 0.056(2) 0.068(3) 0.087(3) 0.013(2) 0.010(2) -0.028(2)
C16 0.039(2) 0.026(2) 0.052(2) 0.007(2) -0.009(2) -0.005(2)
O16 0.090(3) 0.055(2) 0.055(2) -0.002(2) -0.029(2) -0.024(2)
C17 0.035(2) 0.038(2) 0.043(2) 0.000(2) -0.004(2) -0.005(2)
O17 0.059(2) 0.034(2) 0.105(3) -0.005(2) -0.009(2) 0.014(2)

loop_
_atom_site_label
_atom_site_type_symbol
_atom_site_fract_x
_atom_site_fract_y
_atom_site_fract_z
_atom_site_U_iso_or_equiv
_atom_site_thermal_displace_type
_atom_site_occupancy
_atom_site_calc_flag
_atom_site_refinement_flags
_atom_site_disorder_group
Re1 Re 0.33201(2) 0.69096(2) 0.748338(12) 0.03471(7) Uani 1 d . .
N1 N 0.5090(4) 0.8342(4) 0.6768(2) 0.0309(6) Uani 1 d . .
C1 C 0.6981(6) 0.8032(5) 0.6412(4) 0.0422(9) Uani 1 d . .
H1 H 0.7711(6) 0.7063(5) 0.6446(4) 0.066(17) Uiso 1 calc R .
C2 C 0.7941(6) 0.9087(6) 0.5987(4) 0.0476(10) Uani 1 d . .
H2 H 0.9286(6) 0.8822(6) 0.5766(4) 0.049(14) Uiso 1 calc R .
C3 C 0.6910(7) 1.0491(5) 0.5899(3) 0.0449(10) Uani 1 d . .
H3 H 0.7540(7) 1.1197(5) 0.5607(3) 0.055(15) Uiso 1 calc R .
C4 C 0.4881(6) 1.0893(4) 0.6248(3) 0.0354(8) Uani 1 d . .
C5 C 0.3665(7) 1.2327(5) 0.6187(4) 0.0449(10) Uani 1 d . .
H5 H 0.4187(7) 1.3083(5) 0.5885(4) 0.059(16) Uiso 1 calc R .
C6 C 0.1730(8) 1.2600(5) 0.6572(4) 0.0475(10) Uani 1 d . .
H6 H 0.0941(8) 1.3550(5) 0.6524(4) 0.064(17) Uiso 1 calc R .
C7 C 0.0883(7) 1.1495(5) 0.7038(4) 0.0422(9) Uani 1 d . .
H7 H -0.0446(7) 1.1723(5) 0.7300(4) 0.056(15) Uiso 1 calc R .
C8 C 0.2010(5) 1.0067(4) 0.7111(3) 0.0313(7) Uani 1 d . .
C9 C 0.4024(5) 0.9773(4) 0.6700(3) 0.0291(7) Uani 1 d . .
O1 O 0.1303(4) 0.8978(3) 0.7543(2) 0.0354(6) Uani 1 d . .
N2 N 0.3982(5) 0.7629(4) 0.9020(3) 0.0379(7) Uani 1 d . .
C10 C 0.2609(8) 0.8492(6) 0.9707(4) 0.0538(12) Uani 1 d . .
H10 H 0.1341(8) 0.8812(6) 0.9518(4) 0.070(18) Uiso 1 calc R .
C11 C 0.2973(11) 0.8932(7) 1.0679(4) 0.071(2) Uani 1 d . .
H11 H 0.1974(11) 0.9537(7) 1.1134(4) 0.103(26) Uiso 1 calc R .
C12 C 0.4830(13) 0.8465(8) 1.0966(5) 0.079(2) Uani 1 d . .
H12 H 0.5114(13) 0.8744(8) 1.1621(5) 0.062(16) Uiso 1 calc R .
C13 C 0.6252(11) 0.7590(7) 1.0283(5) 0.073(2) Uani 1 d . .
H13 H 0.7525(11) 0.7263(7) 1.0463(5) 0.089(23) Uiso 1 calc R .
C14 C 0.5797(8) 0.7191(6) 0.9322(4) 0.0552(12) Uani 1 d . .
H14 H 0.6786(8) 0.6591(6) 0.8859(4) 0.066(18) Uiso 1 calc R .
C15 C 0.1528(6) 0.5859(5) 0.8200(4) 0.0442(9) Uani 1 d . .
O15 O 0.0418(6) 0.5270(5) 0.8623(4) 0.0702(11) Uani 1 d . .
C16 C 0.2733(6) 0.6342(4) 0.6135(4) 0.0397(9) Uani 1 d . .
O16 O 0.2372(7) 0.6000(4) 0.5341(3) 0.0640(10) Uani 1 d . .
C17 C 0.5368(6) 0.5127(5) 0.7452(3) 0.0394(8) Uani 1 d . .
O17 O 0.6645(6) 0.4084(4) 0.7404(4) 0.0707(11) Uani 1 d . .

loop_
_atom_type_symbol
_atom_type_description
_atom_type_scat_dispersion_real
_atom_type_scat_dispersion_imag
_atom_type_scat_source
C C 0.0033 0.0016 'International Tables Vol C Tables 4.2.6.8 and 6.1.1.4'
H H 0.0000 0.0000 'International Tables Vol C Tables 4.2.6.8 and 6.1.1.4'
N N 0.0061 0.0033 'International Tables Vol C Tables 4.2.6.8 and 6.1.1.4'
O O 0.0106 0.0060 'International Tables Vol C Tables 4.2.6.8 and 6.1.1.4'
Re Re -1.0185 7.2310 'International Tables Vol C Tables 4.2.6.8 and 6.1.1.4'

loop_
_geom_angle_atom_site_label_1
_geom_angle_atom_site_label_2
_geom_angle_atom_site_label_3
_geom_angle
_geom_angle_site_symmetry_1
_geom_angle_site_symmetry_3
_geom_angle_publ_flag
C16 Re1 C15 88.4(2) . . ?
C16 Re1 C17 87.8(2) . . ?
C15 Re1 C17 88.8(2) . . ?
C16 Re1 O1 95.83(15) . . ?
C15 Re1 O1 96.06(15) . . ?
C17 Re1 O1 173.97(14) . . ?
C16 Re1 N1 94.77(15) . . ?
C15 Re1 N1 172.7(2) . . ?
C17 Re1 N1 97.8(2) . . ?
O1 Re1 N1 77.15(11) . . ?
C16 Re1 N2 178.36(14) . . ?
C15 Re1 N2 92.6(2) . . ?
C17 Re1 N2 93.5(2) . . ?
O1 Re1 N2 82.82(12) . . ?
N1 Re1 N2 84.02(12) . . ?
C1 N1 C9 117.8(3) . . ?
C1 N1 Re1 129.6(3) . . ?
C9 N1 Re1 112.6(2) . . ?
N1 C1 C2 123.2(4) . . ?
N1 C1 H1 118.4(3) . . ?
C2 C1 H1 118.4(3) . . ?
C3 C2 C1 119.6(4) . . ?
C3 C2 H2 120.2(3) . . ?
C1 C2 H2 120.2(3) . . ?
C2 C3 C4 120.0(4) . . ?
C2 C3 H3 120.0(3) . . ?
C4 C3 H3 120.0(3) . . ?
C3 C4 C5 124.6(4) . . ?
C3 C4 C9 117.1(4) . . ?
C5 C4 C9 118.3(4) . . ?
C6 C5 C4 119.7(4) . . ?
C6 C5 H5 120.1(3) . . ?
C4 C5 H5 120.1(3) . . ?
C5 C6 C7 122.0(4) . . ?
C5 C6 H6 119.0(3) . . ?
C7 C6 H6 119.0(3) . . ?
C8 C7 C6 120.5(4) . . ?
C8 C7 H7 119.7(2) . . ?
C6 C7 H7 119.7(3) . . ?
O1 C8 C7 123.5(4) . . ?
O1 C8 C9 118.8(3) . . ?
C7 C8 C9 117.7(4) . . ?
N1 C9 C4 122.2(3) . . ?
N1 C9 C8 116.1(3) . . ?
C4 C9 C8 121.7(3) . . ?
C8 O1 Re1 115.2(2) . . ?
C10 N2 C14 116.5(4) . . ?
C10 N2 Re1 122.2(3) . . ?
C14 N2 Re1 121.3(3) . . ?
N2 C10 C11 123.3(6) . . ?
N2 C10 H10 118.3(3) . . ?
C11 C10 H10 118.3(4) . . ?
C12 C11 C10 118.8(6) . . ?
C12 C11 H11 120.6(4) . . ?
C10 C11 H11 120.6(4) . . ?
C13 C12 C11 119.1(5) . . ?
C13 C12 H12 120.5(4) . . ?
C11 C12 H12 120.5(4) . . ?
C12 C13 C14 119.4(6) . . ?
C12 C13 H13 120.3(4) . . ?
C14 C13 H13 120.3(4) . . ?
N2 C14 C13 122.9(5) . . ?
N2 C14 H14 118.6(3) . . ?
C13 C14 H14 118.6(4) . . ?
O15 C15 Re1 178.0(4) . . ?
O16 C16 Re1 179.3(4) . . ?
O17 C17 Re1 177.2(4) . . ?

loop_
_geom_bond_atom_site_label_1
_geom_bond_atom_site_label_2
_geom_bond_distance
_geom_bond_site_symmetry_2
_geom_bond_publ_flag
Re1 C16 1.913(5) . ?
Re1 C15 1.917(5) . ?
Re1 C17 1.917(4) . ?
Re1 O1 2.099(3) . ?
Re1 N1 2.162(3) . ?
Re1 N2 2.204(4) . ?
N1 C1 1.319(5) . ?
N1 C9 1.373(5) . ?
C1 C2 1.394(7) . ?
C1 H1 0.93 . ?
C2 C3 1.346(7) . ?
C2 H2 0.93 . ?
C3 C4 1.406(6) . ?
C3 H3 0.93 . ?
C4 C5 1.410(6) . ?
C4 C9 1.411(5) . ?
C5 C6 1.356(7) . ?
C5 H5 0.93 . ?
C6 C7 1.402(6) . ?
C6 H6 0.93 . ?
C7 C8 1.384(5) . ?
C7 H7 0.93 . ?
C8 O1 1.321(5) . ?
C8 C9 1.415(5) . ?
N2 C10 1.335(6) . ?
N2 C14 1.345(6) . ?
C10 C11 1.374(8) . ?
C10 H10 0.93 . ?
C11 C12 1.367(10) . ?
C11 H11 0.93 . ?
C12 C13 1.354(10) . ?
C12 H12 0.93 . ?
C13 C14 1.372(7) . ?
C13 H13 0.93 . ?
C14 H14 0.93 . ?
C15 O15 1.140(6) . ?
C16 O16 1.134(6) . ?
C17 O17 1.151(5) . ?

loop_
_geom_torsion_atom_site_label_1
_geom_torsion_atom_site_label_2
_geom_torsion_atom_site_label_3
_geom_torsion_atom_site_label_4
_geom_torsion
_geom_torsion_site_symmetry_1
_geom_torsion_site_symmetry_2
_geom_torsion_site_symmetry_3
_geom_torsion_site_symmetry_4
_geom_torsion_publ_flag
C16 Re1 N1 C1 -87.3(4) . . . . ?
C15 Re1 N1 C1 156.7(11) . . . . ?
C17 Re1 N1 C1 1.2(4) . . . . ?
O1 Re1 N1 C1 177.8(4) . . . . ?
N2 Re1 N1 C1 93.9(4) . . . . ?
C16 Re1 N1 C9 93.3(3) . . . . ?
C15 Re1 N1 C9 -22.8(13) . . . . ?
C17 Re1 N1 C9 -178.3(3) . . . . ?
O1 Re1 N1 C9 -1.6(2) . . . . ?
N2 Re1 N1 C9 -85.6(2) . . . . ?
C9 N1 C1 C2 0.9(6) . . . . ?
Re1 N1 C1 C2 -178.6(3) . . . . ?
N1 C1 C2 C3 -2.0(7) . . . . ?
C1 C2 C3 C4 0.9(7) . . . . ?
C2 C3 C4 C5 -179.7(4) . . . . ?
C2 C3 C4 C9 1.0(6) . . . . ?
C3 C4 C5 C6 -178.5(4) . . . . ?
C9 C4 C5 C6 0.9(6) . . . . ?
C4 C5 C6 C7 0.3(7) . . . . ?
C5 C6 C7 C8 -0.7(7) . . . . ?
C6 C7 C8 O1 179.9(4) . . . . ?
C6 C7 C8 C9 -0.1(6) . . . . ?
C1 N1 C9 C4 1.2(5) . . . . ?
Re1 N1 C9 C4 -179.3(3) . . . . ?
C1 N1 C9 C8 -178.7(3) . . . . ?
Re1 N1 C9 C8 0.9(4) . . . . ?
C3 C4 C9 N1 -2.1(5) . . . . ?
C5 C4 C9 N1 178.5(3) . . . . ?
C3 C4 C9 C8 177.7(3) . . . . ?
C5 C4 C9 C8 -1.6(5) . . . . ?
O1 C8 C9 N1 1.1(5) . . . . ?
C7 C8 C9 N1 -178.9(3) . . . . ?
O1 C8 C9 C4 -178.7(3) . . . . ?
C7 C8 C9 C4 1.2(5) . . . . ?
C7 C8 O1 Re1 177.4(3) . . . . ?
C9 C8 O1 Re1 -2.6(4) . . . . ?
C16 Re1 O1 C8 -91.3(3) . . . . ?
C15 Re1 O1 C8 179.7(3) . . . . ?
C17 Re1 O1 C8 35.5(14) . . . . ?
N1 Re1 O1 C8 2.3(2) . . . . ?
N2 Re1 O1 C8 87.8(3) . . . . ?
C16 Re1 N2 C10 68.0(53) . . . . ?
C15 Re1 N2 C10 -62.8(4) . . . . ?
C17 Re1 N2 C10 -151.8(4) . . . . ?
O1 Re1 N2 C10 33.0(4) . . . . ?
N1 Re1 N2 C10 110.7(4) . . . . ?
C16 Re1 N2 C14 -113.3(52) . . . . ?
C15 Re1 N2 C14 115.9(4) . . . . ?
C17 Re1 N2 C14 26.9(4) . . . . ?
O1 Re1 N2 C14 -148.3(4) . . . . ?
N1 Re1 N2 C14 -70.6(4) . . . . ?
C14 N2 C10 C11 -0.1(8) . . . . ?
Re1 N2 C10 C11 178.7(4) . . . . ?
N2 C10 C11 C12 -0.1(9) . . . . ?
C10 C11 C12 C13 0.3(10) . . . . ?
C11 C12 C13 C14 -0.1(10) . . . . ?
C10 N2 C14 C13 0.2(8) . . . . ?
Re1 N2 C14 C13 -178.5(5) . . . . ?
C12 C13 C14 N2 -0.1(10) . . . . ?
C16 Re1 C15 O15 -85.2(130) . . . . ?
C17 Re1 C15 O15 -173.0(130) . . . . ?
O1 Re1 C15 O15 10.5(130) . . . . ?
N1 Re1 C15 O15 31.2(138) . . . . ?
N2 Re1 C15 O15 93.6(130) . . . . ?
C15 Re1 C16 O16 3.1(310) . . . . ?
C17 Re1 C16 O16 92.0(310) . . . . ?
O1 Re1 C16 O16 -92.8(310) . . . . ?
N1 Re1 C16 O16 -170.3(310) . . . . ?
N2 Re1 C16 O16 -127.7(294) . . . . ?
C16 Re1 C17 O17 80.5(86) . . . . ?
C15 Re1 C17 O17 169.0(86) . . . . ?
O1 Re1 C17 O17 -46.6(92) . . . . ?
N1 Re1 C17 O17 -14.0(86) . . . . ?
N2 Re1 C17 O17 -98.4(86) . . . . ?
